data_4121819
loop_
_publ_author_name
'Fitzpatrick, Jessica'
'Kalyvas, Harris'
'Filipovic, Milos R.'
'Ivanovi\'c-Burmazovi\'c, Ivana'
'MacDonald, John C.'
'Shearer, Jason'
'Kim, Eunsuk'

_publ_section_title
;
 Transformation of a Mononitrosyl Iron Complex to a [2Fe-2S] Cluster by a
 Cysteine Analogue.
;
_journal_issue 20
_journal_name_full 'Journal of the American Chemical Society'
_journal_page_first 7229
_journal_page_last 7232
_journal_paper_doi 10.1021/ja5024207
_journal_volume 136
_journal_year 2014
_chemical_formula_sum 'C44 H44 Fe N O4 P2 S3'
_chemical_formula_weight 864.77
_chemical_name_systematic
; 
 ? 
;
_space_group_IT_number 14
_symmetry_cell_setting monoclinic
_symmetry_space_group_name_Hall '-P 2ybc'
_symmetry_space_group_name_H-M 'P 1 21/c 1'
_atom_sites_solution_hydrogens geom
_atom_sites_solution_primary direct
_atom_sites_solution_secondary difmap
_audit_creation_method SHELXL-97
_cell_angle_alpha 90.00
_cell_angle_beta 94.529(5)
_cell_angle_gamma 90.00
_cell_formula_units_Z 4
_cell_length_a 10.8998(11)
_cell_length_b 12.7903(13)
_cell_length_c 30.046(3)
_cell_measurement_reflns_used 322
_cell_measurement_temperature 100(2)
_cell_volume 4175.7(7)
_computing_structure_refinement 'SHELXL-97 (Sheldrick, 1997)'
_computing_structure_solution 'SHELXS-97 (Sheldrick, 1990)'
_diffrn_ambient_temperature 100(2)
_diffrn_measured_fraction_theta_full 0.984
_diffrn_measured_fraction_theta_max 0.984
_diffrn_measurement_device_type 'Bruker Kappa Apex 2'
_diffrn_radiation_monochromator graphite
_diffrn_radiation_source 'fine-focus sealed tube'
_diffrn_radiation_type MoK\a
_diffrn_radiation_wavelength 0.71073
_diffrn_reflns_av_R_equivalents 0.0733
_diffrn_reflns_av_sigmaI/netI 0.0459
_diffrn_reflns_limit_h_max 13
_diffrn_reflns_limit_h_min -13
_diffrn_reflns_limit_k_max 15
_diffrn_reflns_limit_k_min -15
_diffrn_reflns_limit_l_max 37
_diffrn_reflns_limit_l_min -37
_diffrn_reflns_number 84387
_diffrn_reflns_theta_full 26.52
_diffrn_reflns_theta_max 26.52
_diffrn_reflns_theta_min 1.36
_exptl_absorpt_coefficient_mu 0.631
_exptl_absorpt_correction_T_max 0.9691
_exptl_absorpt_correction_T_min 0.7864
_exptl_absorpt_correction_type 'multi-scan (SADABS)'
_exptl_crystal_colour 'metallic dark black'
_exptl_crystal_density_diffrn 1.376
_exptl_crystal_density_method 'not measured'
_exptl_crystal_description 'square plate'
_exptl_crystal_F_000 1804
_exptl_crystal_size_max 0.40
_exptl_crystal_size_mid 0.40
_exptl_crystal_size_min 0.05
_refine_diff_density_max 0.767
_refine_diff_density_min -0.547
_refine_diff_density_rms 0.075
_refine_ls_extinction_method none
_refine_ls_goodness_of_fit_ref 1.075
_refine_ls_hydrogen_treatment mixed
_refine_ls_matrix_type full
_refine_ls_number_parameters 498
_refine_ls_number_reflns 8524
_refine_ls_number_restraints 0
_refine_ls_restrained_S_all 1.075
_refine_ls_R_factor_all 0.0810
_refine_ls_R_factor_gt 0.0469
_refine_ls_shift/su_max 0.037
_refine_ls_shift/su_mean 0.001
_refine_ls_structure_factor_coef Fsqd
_refine_ls_weighting_details 'calc w=1/[\s^2^(Fo^2^)+(0.0478P)^2^+6.4672P] where P=(Fo^2^+2Fc^2^)/3'
_refine_ls_weighting_scheme calc
_refine_ls_wR_factor_gt 0.1116
_refine_ls_wR_factor_ref 0.1314
_reflns_number_gt 6053
_reflns_number_total 8524
_reflns_threshold_expression >2sigma(I)
_cod_data_source_file ja5024207_si_002.cif
_cod_data_source_block camly5_0m
_cod_depositor_comments 'Adding full bibliography for 4121819.cif.'
_cod_original_cell_volume 4175.6(7)
_cod_database_code 4121819

loop_
_symmetry_equiv_pos_as_xyz
'x, y, z'
'-x, y+1/2, -z+1/2'
'-x, -y, -z'
'x, -y-1/2, z-1/2'

loop_
_atom_site_label
_atom_site_type_symbol
_atom_site_fract_x
_atom_site_fract_y
_atom_site_fract_z
_atom_site_U_iso_or_equiv
_atom_site_adp_type
_atom_site_occupancy
_atom_site_symmetry_multiplicity
_atom_site_calc_flag
_atom_site_refinement_flags
Fe1 Fe 0.01994(4) 0.40529(4) 0.019850(15) 0.03163(14) Uani 1 1 d .
P2 P 0.23672(7) 0.84189(6) 0.22343(2) 0.02088(17) Uani 1 1 d .
P1 P 0.47131(7) 0.84594(6) 0.18111(2) 0.02255(18) Uani 1 1 d .
S3 S -0.10641(8) 0.52904(7) 0.03830(3) 0.0330(2) Uani 1 1 d .
S1 S 0.16897(9) 0.36994(9) 0.07689(3) 0.0447(3) Uani 1 1 d .
S2 S -0.09303(10) 0.25593(9) 0.00552(4) 0.0524(3) Uani 1 1 d .
C31 C 0.1239(3) 0.7598(2) 0.19427(10) 0.0233(6) Uani 1 1 d .
C19 C 0.1979(3) 0.9754(2) 0.20938(10) 0.0240(7) Uani 1 1 d .
C13 C 0.5307(3) 0.7345(2) 0.15311(10) 0.0246(7) Uani 1 1 d .
C20 C 0.1177(3) 1.0004(3) 0.17268(11) 0.0315(7) Uani 1 1 d .
H20 H 0.0759 0.9465 0.1558 0.038 Uiso 1 1 calc R
C24 C 0.2578(3) 1.0552(3) 0.23375(11) 0.0338(8) Uani 1 1 d .
H24 H 0.3128 1.0390 0.2589 0.041 Uiso 1 1 calc R
C14 C 0.5942(3) 0.7480(3) 0.11504(11) 0.0327(8) Uani 1 1 d .
H14 H 0.6033 0.8159 0.1030 0.039 Uiso 1 1 calc R
C15 C 0.6441(3) 0.6622(3) 0.09477(12) 0.0368(8) Uani 1 1 d .
H15 H 0.6876 0.6715 0.0689 0.044 Uiso 1 1 calc R
C16 C 0.6310(3) 0.5645(3) 0.11189(11) 0.0346(8) Uani 1 1 d .
H16 H 0.6656 0.5061 0.0979 0.042 Uiso 1 1 calc R
C32 C 0.1566(3) 0.6949(3) 0.16017(10) 0.0312(7) Uani 1 1 d .
H32 H 0.2396 0.6921 0.1527 0.037 Uiso 1 1 calc R
C17 C 0.5675(3) 0.5497(3) 0.14952(12) 0.0339(8) Uani 1 1 d .
H17 H 0.5583 0.4813 0.1612 0.041 Uiso 1 1 calc R
C18 C 0.5174(3) 0.6350(3) 0.17024(10) 0.0286(7) Uani 1 1 d .
H18 H 0.4741 0.6251 0.1961 0.034 Uiso 1 1 calc R
C36 C 0.0023(3) 0.7612(3) 0.20519(11) 0.0373(8) Uani 1 1 d .
H36 H -0.0209 0.8040 0.2290 0.045 Uiso 1 1 calc R
C22 C 0.1583(4) 1.1823(3) 0.18501(13) 0.0467(10) Uani 1 1 d .
H22 H 0.1448 1.2532 0.1766 0.056 Uiso 1 1 calc R
C34 C -0.0514(3) 0.6374(3) 0.14763(11) 0.0335(8) Uani 1 1 d .
H34 H -0.1118 0.5957 0.1315 0.040 Uiso 1 1 calc R
C35 C -0.0848(3) 0.7005(3) 0.18150(12) 0.0410(9) Uani 1 1 d .
H35 H -0.1680 0.7024 0.1887 0.049 Uiso 1 1 calc R
C33 C 0.0677(3) 0.6341(3) 0.13691(11) 0.0383(8) Uani 1 1 d .
H33 H 0.0899 0.5900 0.1134 0.046 Uiso 1 1 calc R
C21 C 0.0989(3) 1.1040(3) 0.16087(13) 0.0425(9) Uani 1 1 d .
H21 H 0.0442 1.1211 0.1357 0.051 Uiso 1 1 calc R
C23 C 0.2375(4) 1.1580(3) 0.22137(13) 0.0435(9) Uani 1 1 d .
H23 H 0.2786 1.2124 0.2381 0.052 Uiso 1 1 calc R
C12 C 0.3470(3) 0.9002(3) 0.10104(11) 0.0359(8) Uani 1 1 d .
H12 H 0.3336 0.8273 0.0972 0.043 Uiso 1 1 calc R
C7 C 0.4176(3) 0.9372(3) 0.13834(10) 0.0273(7) Uani 1 1 d .
C10 C 0.3159(4) 1.0754(4) 0.07540(14) 0.0556(12) Uani 1 1 d .
H10 H 0.2813 1.1230 0.0536 0.067 Uiso 1 1 calc R
C9 C 0.3841(4) 1.1131(3) 0.11206(14) 0.0487(10) Uani 1 1 d .
H9 H 0.3963 1.1862 0.1157 0.058 Uiso 1 1 calc R
C11 C 0.2966(4) 0.9701(4) 0.06957(12) 0.0489(11) Uani 1 1 d .
H11 H 0.2486 0.9453 0.0440 0.059 Uiso 1 1 calc R
C8 C 0.4356(3) 1.0442(3) 0.14404(12) 0.0358(8) Uani 1 1 d .
H8 H 0.4828 1.0700 0.1696 0.043 Uiso 1 1 calc R
C25 C 0.2222(3) 0.8257(2) 0.28215(10) 0.0233(6) Uani 1 1 d .
C26 C 0.1334(3) 0.8802(3) 0.30375(10) 0.0312(7) Uani 1 1 d .
H26 H 0.0842 0.9317 0.2881 0.037 Uiso 1 1 calc R
C30 C 0.2948(3) 0.7529(3) 0.30562(11) 0.0381(8) Uani 1 1 d .
H30 H 0.3557 0.7155 0.2912 0.046 Uiso 1 1 calc R
C27 C 0.1172(3) 0.8588(3) 0.34811(11) 0.0364(8) Uani 1 1 d .
H27 H 0.0558 0.8951 0.3627 0.044 Uiso 1 1 calc R
C28 C 0.1887(4) 0.7861(3) 0.37097(11) 0.0449(9) Uani 1 1 d .
H28 H 0.1762 0.7712 0.4013 0.054 Uiso 1 1 calc R
C29 C 0.2787(4) 0.7344(4) 0.35020(12) 0.0527(11) Uani 1 1 d .
H29 H 0.3302 0.6856 0.3665 0.063 Uiso 1 1 calc R
C1 C 0.5985(3) 0.9045(3) 0.21374(11) 0.0291(7) Uani 1 1 d .
C6 C 0.6997(3) 0.9432(3) 0.19310(14) 0.0433(9) Uani 1 1 d .
H6 H 0.7005 0.9405 0.1615 0.052 Uiso 1 1 calc R
C2 C 0.5995(3) 0.9070(3) 0.25977(12) 0.0394(9) Uani 1 1 d .
H2 H 0.5314 0.8806 0.2741 0.047 Uiso 1 1 calc R
C4 C 0.7987(4) 0.9878(4) 0.26373(18) 0.0651(15) Uani 1 1 d .
H4 H 0.8671 1.0169 0.2810 0.078 Uiso 1 1 calc R
C5 C 0.7987(4) 0.9854(4) 0.21856(18) 0.0605(13) Uani 1 1 d .
H5 H 0.8668 1.0128 0.2045 0.073 Uiso 1 1 calc R
C3 C 0.7008(4) 0.9484(4) 0.28505(15) 0.0582(12) Uani 1 1 d .
H3 H 0.7024 0.9497 0.3167 0.070 Uiso 1 1 calc R
N1 N 0.3713(2) 0.8079(2) 0.21290(8) 0.0256(6) Uani 1 1 d .
C37 C 0.2760(4) 0.4801(3) 0.07403(13) 0.0492(10) Uani 1 1 d .
H37A H 0.2279 0.5445 0.0671 0.059 Uiso 1 1 calc R
H37B H 0.3208 0.4895 0.1037 0.059 Uiso 1 1 calc R
C41 C 0.0230(4) 0.1610(3) -0.00839(14) 0.0569(11) Uani 1 1 d .
H41A H 0.0989 0.1728 0.0113 0.068 Uiso 1 1 calc R
H41B H -0.0072 0.0898 -0.0023 0.068 Uiso 1 1 calc R
C38 C 0.3677(3) 0.4669(3) 0.04001(13) 0.0448(9) Uani 1 1 d .
H38A H 0.3232 0.4600 0.0101 0.054 Uiso 1 1 calc R
H38B H 0.4192 0.5306 0.0397 0.054 Uiso 1 1 calc R
C42 C 0.0532(4) 0.1669(4) -0.05567(14) 0.0581(12) Uani 1 1 d .
H42A H 0.0889 0.2366 -0.0608 0.070 Uiso 1 1 calc R
H42B H -0.0243 0.1614 -0.0750 0.070 Uiso 1 1 calc R
C43 C 0.1409(4) 0.0851(3) -0.06990(13) 0.0491(10) Uani 1 1 d .
O4 O 0.2366(3) 0.0703(3) -0.04015(10) 0.0655(9) Uani 1 1 d .
O3 O 0.1337(3) 0.0398(3) -0.10417(11) 0.0837(11) Uani 1 1 d .
O1 O 0.4903(3) 0.3434(2) 0.08447(10) 0.0596(8) Uani 1 1 d .
O2 O 0.4766(3) 0.3312(3) 0.01030(11) 0.0711(9) Uani 1 1 d .
C39 C 0.4492(3) 0.3745(3) 0.04830(13) 0.0432(9) Uani 1 1 d .
C40 C 0.5618(6) 0.2454(6) 0.0133(2) 0.117(3) Uani 1 1 d .
H40A H 0.6366 0.2661 0.0314 0.176 Uiso 1 1 calc R
H40B H 0.5830 0.2262 -0.0168 0.176 Uiso 1 1 calc R
H40C H 0.5241 0.1854 0.0272 0.176 Uiso 1 1 calc R
C44 C 0.3198(5) -0.0117(4) -0.04983(16) 0.0696(14) Uani 1 1 d .
H44A H 0.2754 -0.0784 -0.0519 0.104 Uiso 1 1 calc R
H44B H 0.3863 -0.0157 -0.0260 0.104 Uiso 1 1 calc R
H44C H 0.3545 0.0028 -0.0783 0.104 Uiso 1 1 calc R

loop_
_atom_site_aniso_label
_atom_site_aniso_U_11
_atom_site_aniso_U_22
_atom_site_aniso_U_33
_atom_site_aniso_U_23
_atom_site_aniso_U_13
_atom_site_aniso_U_12
Fe1 0.0299(3) 0.0359(3) 0.0298(2) 0.0001(2) 0.00603(19) 0.0038(2)
P2 0.0203(4) 0.0221(4) 0.0205(4) -0.0007(3) 0.0030(3) 0.0007(3)
P1 0.0198(4) 0.0248(5) 0.0232(4) 0.0005(3) 0.0029(3) 0.0018(3)
S3 0.0313(4) 0.0444(6) 0.0240(4) -0.0031(4) 0.0061(3) 0.0070(4)
S1 0.0361(5) 0.0582(7) 0.0400(5) 0.0157(4) 0.0044(4) 0.0049(4)
S2 0.0444(6) 0.0457(6) 0.0691(7) -0.0082(5) 0.0173(5) -0.0052(5)
C31 0.0262(16) 0.0202(17) 0.0237(15) 0.0008(12) 0.0024(12) -0.0008(12)
C19 0.0228(15) 0.0236(17) 0.0264(15) 0.0008(13) 0.0060(12) -0.0007(13)
C13 0.0184(15) 0.0275(18) 0.0277(15) -0.0025(13) 0.0006(12) 0.0003(13)
C20 0.0279(17) 0.030(2) 0.0361(18) -0.0004(15) 0.0014(14) 0.0017(14)
C24 0.045(2) 0.028(2) 0.0289(17) -0.0022(14) 0.0036(14) -0.0037(16)
C14 0.0312(17) 0.030(2) 0.0377(18) -0.0004(15) 0.0104(14) 0.0007(14)
C15 0.0298(18) 0.046(2) 0.0362(18) -0.0079(16) 0.0119(14) 0.0008(16)
C16 0.0283(17) 0.034(2) 0.0412(19) -0.0145(16) 0.0002(14) 0.0037(15)
C32 0.0283(17) 0.036(2) 0.0298(17) -0.0050(14) 0.0040(13) 0.0032(14)
C17 0.0339(18) 0.0233(19) 0.044(2) -0.0043(15) -0.0007(15) 0.0033(14)
C18 0.0265(16) 0.033(2) 0.0262(16) -0.0011(14) 0.0010(13) 0.0005(14)
C36 0.0317(18) 0.044(2) 0.0373(19) -0.0156(16) 0.0101(15) -0.0068(16)
C22 0.061(3) 0.026(2) 0.055(2) 0.0090(18) 0.017(2) 0.0090(18)
C34 0.0343(18) 0.033(2) 0.0318(17) -0.0010(15) -0.0058(14) -0.0082(15)
C35 0.0306(18) 0.052(2) 0.041(2) -0.0091(18) 0.0069(15) -0.0131(17)
C33 0.042(2) 0.038(2) 0.0349(18) -0.0146(16) -0.0005(15) 0.0055(16)
C21 0.041(2) 0.040(2) 0.047(2) 0.0126(18) 0.0006(16) 0.0115(17)
C23 0.065(3) 0.023(2) 0.044(2) -0.0054(16) 0.0119(18) -0.0065(18)
C12 0.0343(18) 0.045(2) 0.0281(17) 0.0003(15) 0.0039(14) 0.0037(16)
C7 0.0233(16) 0.0322(19) 0.0277(16) 0.0072(14) 0.0098(12) 0.0039(13)
C10 0.051(2) 0.071(3) 0.046(2) 0.029(2) 0.0077(19) 0.019(2)
C9 0.050(2) 0.036(2) 0.062(3) 0.0214(19) 0.018(2) 0.0082(18)
C11 0.042(2) 0.073(3) 0.0316(19) 0.0123(19) -0.0003(16) 0.014(2)
C8 0.0297(18) 0.037(2) 0.0420(19) 0.0098(16) 0.0081(15) 0.0007(15)
C25 0.0236(15) 0.0227(17) 0.0236(15) -0.0019(12) 0.0026(12) -0.0034(12)
C26 0.0306(17) 0.034(2) 0.0300(17) -0.0028(14) 0.0057(13) 0.0044(14)
C30 0.041(2) 0.043(2) 0.0310(17) 0.0035(16) 0.0080(15) 0.0137(17)
C27 0.042(2) 0.039(2) 0.0297(17) -0.0072(15) 0.0145(15) -0.0045(17)
C28 0.057(2) 0.054(3) 0.0244(17) 0.0034(17) 0.0096(16) -0.004(2)
C29 0.065(3) 0.061(3) 0.0326(19) 0.0135(19) 0.0077(18) 0.022(2)
C1 0.0239(16) 0.0228(18) 0.0399(18) -0.0068(14) -0.0016(13) 0.0045(13)
C6 0.0271(18) 0.043(2) 0.060(2) -0.0075(19) 0.0032(16) -0.0018(16)
C2 0.0352(19) 0.043(2) 0.0395(19) -0.0138(17) -0.0014(15) 0.0088(17)
C4 0.029(2) 0.057(3) 0.106(4) -0.046(3) -0.015(2) 0.013(2)
C5 0.026(2) 0.055(3) 0.100(4) -0.023(3) 0.002(2) -0.0004(18)
C3 0.056(3) 0.063(3) 0.053(2) -0.035(2) -0.014(2) 0.017(2)
N1 0.0226(13) 0.0301(15) 0.0246(13) 0.0056(11) 0.0052(10) 0.0041(11)
C37 0.045(2) 0.060(3) 0.043(2) -0.0006(19) 0.0022(17) 0.000(2)
C41 0.074(3) 0.042(3) 0.056(3) 0.003(2) 0.011(2) 0.008(2)
C38 0.038(2) 0.051(3) 0.044(2) 0.0094(18) -0.0017(16) -0.0041(18)
C42 0.062(3) 0.063(3) 0.049(2) 0.000(2) 0.007(2) 0.012(2)
C43 0.053(2) 0.058(3) 0.037(2) -0.0004(19) 0.0073(18) 0.001(2)
O4 0.073(2) 0.075(2) 0.0471(17) -0.0099(15) -0.0005(15) 0.0303(18)
O3 0.079(2) 0.109(3) 0.061(2) -0.032(2) -0.0058(18) 0.021(2)
O1 0.0569(18) 0.056(2) 0.0627(19) 0.0183(15) -0.0162(15) -0.0025(15)
O2 0.072(2) 0.084(3) 0.060(2) 0.0083(17) 0.0214(16) 0.0282(19)
C39 0.0304(19) 0.050(3) 0.049(2) 0.0101(19) 0.0024(16) -0.0085(17)
C40 0.120(5) 0.118(6) 0.120(5) 0.020(4) 0.048(4) 0.072(5)
C44 0.081(3) 0.071(3) 0.059(3) 0.007(2) 0.017(2) 0.031(3)

loop_
_atom_type_symbol
_atom_type_description
_atom_type_scat_dispersion_real
_atom_type_scat_dispersion_imag
_atom_type_scat_source
C C 0.0033 0.0016 'International Tables Vol C Tables 4.2.6.8 and 6.1.1.4'
H H 0.0000 0.0000 'International Tables Vol C Tables 4.2.6.8 and 6.1.1.4'
N N 0.0061 0.0033 'International Tables Vol C Tables 4.2.6.8 and 6.1.1.4'
O O 0.0106 0.0060 'International Tables Vol C Tables 4.2.6.8 and 6.1.1.4'
P P 0.1023 0.0942 'International Tables Vol C Tables 4.2.6.8 and 6.1.1.4'
S S 0.1246 0.1234 'International Tables Vol C Tables 4.2.6.8 and 6.1.1.4'
Fe Fe 0.3463 0.8444 'International Tables Vol C Tables 4.2.6.8 and 6.1.1.4'

loop_
_geom_angle_atom_site_label_1
_geom_angle_atom_site_label_2
_geom_angle_atom_site_label_3
_geom_angle
_geom_angle_site_symmetry_1
_geom_angle_site_symmetry_3
S3 Fe1 S3 103.88(3) . 3_565
S3 Fe1 S2 108.01(4) . .
S3 Fe1 S2 115.03(4) 3_565 .
S3 Fe1 S1 111.82(4) . .
S3 Fe1 S1 109.95(4) 3_565 .
S2 Fe1 S1 108.15(5) . .
S3 Fe1 Fe1 52.23(3) . 3_565
S3 Fe1 Fe1 51.65(3) 3_565 3_565
S2 Fe1 Fe1 126.46(4) . 3_565
S1 Fe1 Fe1 125.31(4) . 3_565
N1 P2 C31 110.60(14) . .
N1 P2 C25 108.61(14) . .
C31 P2 C25 107.62(14) . .
N1 P2 C19 114.61(14) . .
C31 P2 C19 107.55(14) . .
C25 P2 C19 107.60(14) . .
N1 P1 C1 109.71(15) . .
N1 P1 C7 115.44(13) . .
C1 P1 C7 108.24(16) . .
N1 P1 C13 109.23(14) . .
C1 P1 C13 107.11(14) . .
C7 P1 C13 106.76(15) . .
Fe1 S3 Fe1 76.12(3) . 3_565
C37 S1 Fe1 103.14(13) . .
C41 S2 Fe1 103.03(16) . .
C32 C31 C36 119.2(3) . .
C32 C31 P2 120.4(2) . .
C36 C31 P2 120.5(2) . .
C24 C19 C20 119.3(3) . .
C24 C19 P2 118.8(2) . .
C20 C19 P2 121.7(2) . .
C18 C13 C14 119.4(3) . .
C18 C13 P1 120.1(2) . .
C14 C13 P1 120.4(3) . .
C21 C20 C19 119.7(3) . .
C23 C24 C19 120.0(3) . .
C15 C14 C13 120.0(3) . .
C16 C15 C14 120.2(3) . .
C15 C16 C17 120.5(3) . .
C31 C32 C33 119.9(3) . .
C16 C17 C18 119.9(3) . .
C13 C18 C17 119.9(3) . .
C35 C36 C31 120.0(3) . .
C21 C22 C23 119.8(4) . .
C33 C34 C35 120.5(3) . .
C34 C35 C36 120.2(3) . .
C34 C33 C32 120.3(3) . .
C22 C21 C20 120.7(3) . .
C22 C23 C24 120.5(4) . .
C11 C12 C7 119.7(4) . .
C12 C7 C8 119.8(3) . .
C12 C7 P1 118.9(3) . .
C8 C7 P1 121.0(3) . .
C9 C10 C11 121.1(4) . .
C10 C9 C8 119.9(4) . .
C10 C11 C12 119.9(4) . .
C9 C8 C7 119.6(4) . .
C30 C25 C26 119.4(3) . .
C30 C25 P2 119.2(2) . .
C26 C25 P2 121.2(2) . .
C27 C26 C25 119.7(3) . .
C25 C30 C29 119.9(3) . .
C28 C27 C26 120.5(3) . .
C27 C28 C29 120.0(3) . .
C28 C29 C30 120.4(4) . .
C2 C1 C6 119.4(3) . .
C2 C1 P1 120.0(3) . .
C6 C1 P1 120.5(3) . .
C5 C6 C1 120.1(4) . .
C1 C2 C3 119.8(4) . .
C5 C4 C3 121.1(4) . .
C4 C5 C6 120.0(4) . .
C4 C3 C2 119.5(4) . .
P1 N1 P2 136.81(17) . .
C38 C37 S1 114.1(3) . .
C42 C41 S2 113.3(3) . .
C39 C38 C37 113.4(3) . .
C41 C42 C43 115.6(4) . .
O3 C43 O4 120.7(4) . .
O3 C43 C42 126.2(4) . .
O4 C43 C42 113.0(4) . .
C43 O4 C44 116.3(3) . .
C39 O2 C40 117.1(4) . .
O1 C39 O2 123.0(4) . .
O1 C39 C38 125.8(4) . .
O2 C39 C38 111.1(3) . .

loop_
_geom_bond_atom_site_label_1
_geom_bond_atom_site_label_2
_geom_bond_distance
_geom_bond_site_symmetry_2
Fe1 S3 2.1976(10) .
Fe1 S3 2.2149(10) 3_565
Fe1 S2 2.2951(12) .
Fe1 S1 2.3109(10) .
Fe1 Fe1 2.7202(10) 3_565
P2 N1 1.586(3) .
P2 C31 1.792(3) .
P2 C25 1.796(3) .
P2 C19 1.801(3) .
P1 N1 1.581(2) .
P1 C1 1.797(3) .
P1 C7 1.799(3) .
P1 C13 1.801(3) .
S3 Fe1 2.2149(10) 3_565
S1 C37 1.835(4) .
S2 C41 1.825(4) .
C31 C32 1.387(4) .
C31 C36 1.391(4) .
C19 C24 1.389(4) .
C19 C20 1.389(4) .
C13 C18 1.385(5) .
C13 C14 1.394(4) .
C20 C21 1.383(5) .
C24 C23 1.379(5) .
C14 C15 1.387(5) .
C15 C16 1.362(5) .
C16 C17 1.384(5) .
C32 C33 1.388(5) .
C17 C18 1.389(5) .
C36 C35 1.379(5) .
C22 C21 1.369(6) .
C22 C23 1.373(6) .
C34 C33 1.362(5) .
C34 C35 1.370(5) .
C12 C11 1.384(5) .
C12 C7 1.391(5) .
C7 C8 1.391(5) .
C10 C9 1.367(6) .
C10 C11 1.372(6) .
C9 C8 1.389(5) .
C25 C30 1.380(4) .
C25 C26 1.394(4) .
C26 C27 1.386(4) .
C30 C29 1.385(5) .
C27 C28 1.363(5) .
C28 C29 1.373(5) .
C1 C2 1.383(5) .
C1 C6 1.398(5) .
C6 C5 1.382(5) .
C2 C3 1.394(5) .
C4 C5 1.357(7) .
C4 C3 1.382(7) .
C37 C38 1.495(5) .
C41 C42 1.485(6) .
C38 C39 1.488(5) .
C42 C43 1.502(6) .
C43 O3 1.179(5) .
C43 O4 1.333(5) .
O4 C44 1.431(5) .
O1 C39 1.209(4) .
O2 C39 1.324(5) .
O2 C40 1.436(6) .
